data_2106327
loop_
_publ_author_name
'Gustafsson, T.'
'Lundgren, J.O.'
'Olovsson, I.'

_publ_section_title
;
 Hydrogen bond studies. CVIIi. The crystal structure of Cr H (S O4)2 (H2
 O)7
;
_journal_name_full 'Acta Crystallographica B (24,1968-38,1982)'
_journal_page_first 2373
_journal_page_last 2376
_journal_volume 33
_journal_year 1977
_chemical_formula_sum 'Cr H15 O15 S2'
_chemical_name_systematic 'Cr H (S O4)2 (H2 O)7'
_space_group_IT_number 14
_symmetry_space_group_name_Hall '-P 2ybc'
_symmetry_space_group_name_H-M 'P 1 21/c 1'
_cell_angle_alpha 90
_cell_angle_beta 109.802
_cell_angle_gamma 90
_cell_formula_units_Z 4
_cell_length_a 7.3705
_cell_length_b 10.5355
_cell_length_c 16.7034
_cell_volume 1220.355
_citation_journal_id_ASTM ACBCAR
_cod_data_source_file Gustafsson_ACBCAR_1977_584.cif
_cod_data_source_block H15Cr1O15S2
_cod_original_formula_sum 'H15 Cr1 O15 S2'
_cod_database_code 2106327

loop_
_symmetry_equiv_pos_as_xyz
x,y,z
-x,y+1/2,-z+1/2
-x,-y,-z
x,-y-1/2,z-1/2

loop_
_atom_site_label
_atom_site_type_symbol
_atom_site_fract_x
_atom_site_fract_y
_atom_site_fract_z
_atom_site_occupancy
_atom_site_U_iso_or_equiv
O6 O-2 0.12571 0.1972 0.44276 1 0.0
O14 O-2 0.89108 0.27354 0.24121 1 0.0
H8 H+1 0.224 0.372 0.187 1 0.0
O11 O-2 0.60392 0.33811 0.09124 1 0.0
H9 H+1 0.849 0.534 0.197 1 0.0
Cr1 Cr+3 0.88411 0.32899 0.12914 1 0.0
O5 O-2 0.12935 0.39631 0.37039 1 0.0
H6 H+1 0.542 0.292 0.06 1 0.0
H5 H+1 0.54 0.398 0.097 1 0.0
O13 O-2 0.90296 0.50657 0.1663 1 0.0
H12 H+1 0.988 0.313 0.283 1 0.0
H14 H+1 0.547 0.405 0.426 1 0.0
O8 O-2 0.14814 0.3933 0.51758 1 0.0
O7 O-2 0.41516 0.32406 0.47852 1 0.0
S1 S+6 0.52029 0.09355 0.29308 1 0.0
O4 O-2 0.60256 -0.00012 0.24786 1 0.0
H1 H+1 0.786 0.388 0.014 1 0.0
O12 O-2 0.16678 0.31805 0.16663 1 0.0
O9 O-2 0.87941 0.38426 0.01577 1 0.0
H7 H+1 0.204 0.259 0.184 1 0.0
O15 O-2 0.62022 0.43075 0.39782 1 0.0
H2 H+1 0.956 0.353 0.003 1 0.0
O1 O-2 0.56287 0.05029 0.38179 1 0.0
H15 H+1 0.681 0.482 0.423 1 0.0
H10 H+1 0.895 0.563 0.132 1 0.0
H3 H+1 0.881 0.087 0.115 1 0.0
O2 O-2 0.60086 0.21823 0.29034 1 0.0
H11 H+1 0.799 0.26 0.242 1 0.0
H13 H+1 0.533 0.458 0.354 1 0.0
H4 H+1 0.964 0.138 0.067 1 0.0
O3 O-2 0.30775 0.09763 0.24918 1 0.0
S2 S+6 0.20212 0.3271 0.45131 1 0.0
O10 O-2 0.87525 0.15038 0.08884 1 0.0
